data_1556169
loop_
_publ_author_name
'Liu, Huaqing'
'O'Connor, Matthew J'
'Sun, Chunrui'
'Wink, Donald J.'
'Lee, Daesung'

_publ_section_title
;
 Sequential reactions of trimethylsilyldiazomethane with 4-alkenyl ketones
 and aldehydes catalyzed by Lewis bases.
;
_journal_issue 12
_journal_name_full 'Organic letters'
_journal_page_first 2974
_journal_page_last 2977
_journal_paper_doi 10.1021/ol401124t
_journal_volume 15
_journal_year 2013
_chemical_absolute_configuration ad
_chemical_formula_sum 'C12 H20 N2 O Si'
_chemical_formula_weight 236.39
_space_group_IT_number 4
_space_group_name_Hall 'P 2yb'
_space_group_name_H-M_alt 'P 1 21 1'
_symmetry_cell_setting monoclinic
_symmetry_space_group_name_H-M 'P 1 21 1'
_atom_sites_solution_hydrogens geom
_atom_sites_solution_primary direct
_atom_sites_solution_secondary difmap
_audit_creation_method SHELXL-97
_cell_angle_alpha 90.00
_cell_angle_beta 98.931(3)
_cell_angle_gamma 90.00
_cell_formula_units_Z 2
_cell_length_a 6.1243(13)
_cell_length_b 7.9668(17)
_cell_length_c 12.884(3)
_cell_measurement_reflns_used 2677
_cell_measurement_temperature 100(2)
_cell_measurement_theta_max 26.938
_cell_measurement_theta_min 3.0165
_cell_volume 621.0(2)
_computing_structure_refinement 'SHELXL-97 (Sheldrick, 2008)'
_computing_structure_solution 'SHELXS-97 (Sheldrick, 2008)'
_diffrn_ambient_temperature 100(2)
_diffrn_measured_fraction_theta_full 0.985
_diffrn_measured_fraction_theta_max 0.985
_diffrn_measurement_device_type CCD
_diffrn_measurement_method 'omega scan'
_diffrn_radiation_monochromator graphite
_diffrn_radiation_source 'fine-focus sealed tube'
_diffrn_radiation_type MoK\a
_diffrn_radiation_wavelength 0.71073
_diffrn_reflns_av_R_equivalents 0.0306
_diffrn_reflns_av_sigmaI/netI 0.0428
_diffrn_reflns_limit_h_max 7
_diffrn_reflns_limit_h_min -7
_diffrn_reflns_limit_k_max 10
_diffrn_reflns_limit_k_min -10
_diffrn_reflns_limit_l_max 16
_diffrn_reflns_limit_l_min -16
_diffrn_reflns_number 7024
_diffrn_reflns_theta_full 27.47
_diffrn_reflns_theta_max 27.47
_diffrn_reflns_theta_min 1.60
_exptl_absorpt_coefficient_mu 0.171
_exptl_absorpt_correction_T_max 0.9983
_exptl_absorpt_correction_T_min 0.9346
_exptl_absorpt_correction_type multi-scan
_exptl_crystal_colour colourless
_exptl_crystal_density_diffrn 1.264
_exptl_crystal_density_meas ?
_exptl_crystal_density_method 'not measured'
_exptl_crystal_description needle
_exptl_crystal_F_000 256
_exptl_crystal_size_max 0.40
_exptl_crystal_size_mid 0.05
_exptl_crystal_size_min 0.01
_refine_diff_density_max 0.269
_refine_diff_density_min -0.248
_refine_diff_density_rms 0.044
_refine_ls_abs_structure_details 'Flack H D (1983), Acta Cryst. A39, 876-881'
_refine_ls_abs_structure_Flack -0.07(14)
_refine_ls_extinction_method none
_refine_ls_goodness_of_fit_ref 0.803
_refine_ls_hydrogen_treatment mixed
_refine_ls_matrix_type full
_refine_ls_number_parameters 149
_refine_ls_number_reflns 2744
_refine_ls_number_restraints 1
_refine_ls_restrained_S_all 0.803
_refine_ls_R_factor_all 0.0444
_refine_ls_R_factor_gt 0.0344
_refine_ls_shift/su_max 0.000
_refine_ls_shift/su_mean 0.000
_refine_ls_structure_factor_coef Fsqd
_refine_ls_weighting_details 'calc w=1/[\s^2^(Fo^2^)+(0.1000P)^2^+0.0000P] where P=(Fo^2^+2Fc^2^)/3'
_refine_ls_weighting_scheme calc
_refine_ls_wR_factor_gt 0.0969
_refine_ls_wR_factor_ref 0.1059
_reflns_number_gt 2431
_reflns_number_total 2744
_reflns_threshold_expression I>2sigma(I)
_cod_data_source_file ol401124t_si_003.cif
_cod_data_source_block rfh48_0m
_cod_depositor_comments
;
The following automatic conversions were performed:

data item '_exptl_crystal_density_meas' value 'none' was changed to
'?' -- the value is perceived as not measured.

Automatic conversion script
Id: cif_fix_values 6909 2019-04-08 15:41:33Z antanas 
;
_cod_original_sg_symbol_H-M P21
_cod_database_code 1556169

loop_
_symmetry_equiv_pos_as_xyz
'x, y, z'
'-x, y+1/2, -z'

loop_
_atom_site_label
_atom_site_type_symbol
_atom_site_fract_x
_atom_site_fract_y
_atom_site_fract_z
_atom_site_U_iso_or_equiv
_atom_site_adp_type
_atom_site_occupancy
_atom_site_symmetry_multiplicity
_atom_site_calc_flag
_atom_site_refinement_flags
Si1 Si 0.71557(8) 0.64658(8) 0.87084(4) 0.01539(14) Uani 1 1 d .
O1 O 0.5589(3) 0.80678(19) 0.82393(11) 0.0202(3) Uani 1 1 d .
N1 N 0.3151(4) 0.7463(3) 0.63194(17) 0.0364(6) Uani 1 1 d .
N2 N 0.1399(4) 0.8200(3) 0.59679(19) 0.0459(7) Uani 1 1 d .
C1 C 0.9487(4) 0.7258(3) 0.96839(19) 0.0236(5) Uani 1 1 d .
H1A H 0.8920 0.7962 1.0185 0.035 Uiso 1 1 calc R
H1B H 1.0478 0.7895 0.9329 0.035 Uiso 1 1 calc R
H1C H 1.0265 0.6327 1.0041 0.035 Uiso 1 1 calc R
C2 C 0.5258(4) 0.5101(3) 0.93224(18) 0.0234(5) Uani 1 1 d .
H2A H 0.4020 0.4794 0.8806 0.035 Uiso 1 1 calc R
H2B H 0.4744 0.5697 0.9886 0.035 Uiso 1 1 calc R
H2C H 0.6030 0.4107 0.9594 0.035 Uiso 1 1 calc R
C3 C 0.8285(4) 0.5352(3) 0.76393(17) 0.0221(5) Uani 1 1 d .
H3A H 0.9346 0.6057 0.7375 0.033 Uiso 1 1 calc R
H3B H 0.7103 0.5094 0.7081 0.033 Uiso 1 1 calc R
H3C H 0.8988 0.4331 0.7909 0.033 Uiso 1 1 calc R
C4 C 0.6010(3) 0.9183(3) 0.74470(17) 0.0173(4) Uani 1 1 d .
H4 H 0.7608 0.9363 0.7512 0.021 Uiso 1 1 calc R
C5 C 0.5133(4) 0.8562(3) 0.63228(17) 0.0229(5) Uani 1 1 d .
H5 H 0.6291 0.7997 0.6007 0.028 Uiso 1 1 calc R
C6 C 0.4303(4) 1.0146(3) 0.57107(16) 0.0203(4) Uani 1 1 d .
H6 H 0.4779 1.0245 0.5021 0.024 Uiso 1 1 calc R
C7 C 0.1781(4) 0.9962(3) 0.5668(2) 0.0316(6) Uani 1 1 d .
H7 H 0.0988 1.0219 0.4965 0.038 Uiso 1 1 calc R
C8 C 0.1249(3) 1.1253(4) 0.6483(2) 0.0304(6) Uani 1 1 d .
H8 H -0.0324 1.1526 0.6432 0.037 Uiso 1 1 calc R
C9 C 0.2363(4) 1.0725(3) 0.75860(19) 0.0299(6) Uani 1 1 d .
H9A H 0.1976 0.9582 0.7742 0.036 Uiso 1 1 calc R
H9B H 0.1951 1.1469 0.8119 0.036 Uiso 1 1 calc R
C10 C 0.4877(3) 1.0879(3) 0.75158(16) 0.0191(4) Uani 1 1 d .
H10 H 0.5656 1.1577 0.8081 0.023 Uiso 1 1 calc R
C11 C 0.4843(3) 1.1695(3) 0.64277(16) 0.0173(4) Uani 1 1 d .
H11 H 0.6184 1.2309 0.6333 0.021 Uiso 1 1 calc R
C12 C 0.2701(3) 1.2720(3) 0.62497(18) 0.0210(5) Uani 1 1 d .
H12A H 0.2704 1.3636 0.6745 0.025 Uiso 1 1 calc R
H12B H 0.2334 1.3130 0.5535 0.025 Uiso 1 1 calc R

loop_
_atom_site_aniso_label
_atom_site_aniso_U_11
_atom_site_aniso_U_22
_atom_site_aniso_U_33
_atom_site_aniso_U_23
_atom_site_aniso_U_13
_atom_site_aniso_U_12
Si1 0.0139(2) 0.0151(3) 0.0166(2) 0.0008(3) 0.00041(18) 0.0008(2)
O1 0.0212(8) 0.0224(8) 0.0172(7) 0.0027(6) 0.0033(6) 0.0063(6)
N1 0.0581(16) 0.0207(11) 0.0249(11) 0.0014(8) -0.0109(11) -0.0141(10)
N2 0.0484(16) 0.0335(13) 0.0447(14) 0.0139(11) -0.0271(12) -0.0225(11)
C1 0.0215(11) 0.0220(11) 0.0257(11) -0.0001(9) -0.0010(9) -0.0022(9)
C2 0.0181(10) 0.0248(12) 0.0272(11) 0.0036(9) 0.0037(9) -0.0008(9)
C3 0.0231(11) 0.0204(11) 0.0228(10) -0.0003(9) 0.0037(9) 0.0024(8)
C4 0.0126(9) 0.0165(10) 0.0224(11) 0.0024(8) 0.0012(8) -0.0001(7)
C5 0.0353(13) 0.0157(10) 0.0188(10) 0.0018(8) 0.0071(9) 0.0036(9)
C6 0.0289(11) 0.0161(10) 0.0162(10) 0.0028(8) 0.0042(9) 0.0033(9)
C7 0.0299(12) 0.0289(14) 0.0296(12) 0.0110(11) -0.0152(10) -0.0118(10)
C8 0.0109(9) 0.0418(16) 0.0389(12) 0.0210(13) 0.0048(8) 0.0034(10)
C9 0.0283(12) 0.0341(13) 0.0313(12) 0.0124(11) 0.0172(10) 0.0156(11)
C10 0.0200(10) 0.0169(9) 0.0188(10) -0.0034(8) -0.0022(8) 0.0033(8)
C11 0.0124(8) 0.0146(11) 0.0244(9) -0.0009(9) 0.0008(7) 0.0002(8)
C12 0.0178(11) 0.0216(11) 0.0238(11) 0.0055(9) 0.0036(9) 0.0075(9)

loop_
_atom_type_symbol
_atom_type_description
_atom_type_scat_dispersion_real
_atom_type_scat_dispersion_imag
_atom_type_scat_source
C C 0.0033 0.0016 'International Tables Vol C Tables 4.2.6.8 and 6.1.1.4'
H H 0.0000 0.0000 'International Tables Vol C Tables 4.2.6.8 and 6.1.1.4'
N N 0.0061 0.0033 'International Tables Vol C Tables 4.2.6.8 and 6.1.1.4'
O O 0.0106 0.0060 'International Tables Vol C Tables 4.2.6.8 and 6.1.1.4'
Si Si 0.0817 0.0704 'International Tables Vol C Tables 4.2.6.8 and 6.1.1.4'

loop_
_geom_angle_atom_site_label_1
_geom_angle_atom_site_label_2
_geom_angle_atom_site_label_3
_geom_angle
O1 Si1 C2 103.99(9)
O1 Si1 C3 111.03(9)
C2 Si1 C3 111.45(11)
O1 Si1 C1 109.03(10)
C2 Si1 C1 112.12(11)
C3 Si1 C1 109.13(11)
C4 O1 Si1 126.25(14)
N2 N1 C5 112.2(2)
N1 N2 C7 112.3(2)
Si1 C1 H1A 109.5
Si1 C1 H1B 109.5
H1A C1 H1B 109.5
Si1 C1 H1C 109.5
H1A C1 H1C 109.5
H1B C1 H1C 109.5
Si1 C2 H2A 109.5
Si1 C2 H2B 109.5
H2A C2 H2B 109.5
Si1 C2 H2C 109.5
H2A C2 H2C 109.5
H2B C2 H2C 109.5
Si1 C3 H3A 109.5
Si1 C3 H3B 109.5
H3A C3 H3B 109.5
Si1 C3 H3C 109.5
H3A C3 H3C 109.5
H3B C3 H3C 109.5
O1 C4 C10 112.36(18)
O1 C4 C5 113.67(18)
C10 C4 C5 104.05(17)
O1 C4 H4 108.9
C10 C4 H4 108.9
C5 C4 H4 108.9
N1 C5 C6 106.04(19)
N1 C5 C4 110.70(18)
C6 C5 C4 104.94(18)
N1 C5 H5 111.6
C6 C5 H5 111.6
C4 C5 H5 111.6
C5 C6 C7 100.99(18)
C5 C6 C11 109.07(17)
C7 C6 C11 102.53(18)
C5 C6 H6 114.3
C7 C6 H6 114.3
C11 C6 H6 114.3
N2 C7 C8 113.3(2)
N2 C7 C6 106.1(2)
C8 C7 C6 103.21(18)
N2 C7 H7 111.3
C8 C7 H7 111.3
C6 C7 H7 111.3
C12 C8 C9 101.7(2)
C12 C8 C7 100.71(18)
C9 C8 C7 109.7(2)
C12 C8 H8 114.4
C9 C8 H8 114.4
C7 C8 H8 114.4
C8 C9 C10 103.02(17)
C8 C9 H9A 111.2
C10 C9 H9A 111.2
C8 C9 H9B 111.2
C10 C9 H9B 111.2
H9A C9 H9B 109.1
C4 C10 C11 105.20(17)
C4 C10 C9 113.27(18)
C11 C10 C9 102.22(16)
C4 C10 H10 111.9
C11 C10 H10 111.9
C9 C10 H10 111.9
C12 C11 C10 104.54(16)
C12 C11 C6 103.73(17)
C10 C11 C6 100.25(17)
C12 C11 H11 115.5
C10 C11 H11 115.5
C6 C11 H11 115.5
C8 C12 C11 94.25(18)
C8 C12 H12A 112.9
C11 C12 H12A 112.9
C8 C12 H12B 112.9
C11 C12 H12B 112.9
H12A C12 H12B 110.3

loop_
_geom_bond_atom_site_label_1
_geom_bond_atom_site_label_2
_geom_bond_distance
Si1 O1 1.6537(16)
Si1 C2 1.856(2)
Si1 C3 1.860(2)
Si1 C1 1.860(2)
O1 C4 1.407(2)
N1 N2 1.246(3)
N1 C5 1.496(3)
N2 C7 1.484(3)
C1 H1A 0.9600
C1 H1B 0.9600
C1 H1C 0.9600
C2 H2A 0.9600
C2 H2B 0.9600
C2 H2C 0.9600
C3 H3A 0.9600
C3 H3B 0.9600
C3 H3C 0.9600
C4 C10 1.527(3)
C4 C5 1.546(3)
C4 H4 0.9800
C5 C6 1.532(3)
C5 H5 0.9800
C6 C7 1.544(3)
C6 C11 1.546(3)
C6 H6 0.9800
C7 C8 1.540(4)
C7 H7 0.9800
C8 C12 1.526(3)
C8 C9 1.537(3)
C8 H8 0.9800
C9 C10 1.561(3)
C9 H9A 0.9700
C9 H9B 0.9700
C10 C11 1.543(3)
C10 H10 0.9800
C11 C12 1.532(3)
C11 H11 0.9800
C12 H12A 0.9700
C12 H12B 0.9700

loop_
_geom_torsion_atom_site_label_1
_geom_torsion_atom_site_label_2
_geom_torsion_atom_site_label_3
_geom_torsion_atom_site_label_4
_geom_torsion
C2 Si1 O1 C4 -159.66(17)
C3 Si1 O1 C4 -39.68(19)
C1 Si1 O1 C4 80.58(18)
C5 N1 N2 C7 -0.8(3)
Si1 O1 C4 C10 -155.64(15)
Si1 O1 C4 C5 86.5(2)
N2 N1 C5 C6 -9.2(3)
N2 N1 C5 C4 104.0(2)
O1 C4 C5 N1 29.0(3)
C10 C4 C5 N1 -93.6(2)
O1 C4 C5 C6 142.98(19)
C10 C4 C5 C6 20.4(2)
N1 C5 C6 C7 14.1(2)
C4 C5 C6 C7 -103.1(2)
N1 C5 C6 C11 121.65(19)
C4 C5 C6 C11 4.4(2)
N1 N2 C7 C8 -102.1(3)
N1 N2 C7 C6 10.4(3)
C5 C6 C7 N2 -14.6(2)
C11 C6 C7 N2 -127.2(2)
C5 C6 C7 C8 104.77(19)
C11 C6 C7 C8 -7.8(2)
N2 C7 C8 C12 155.6(2)
C6 C7 C8 C12 41.3(2)
N2 C7 C8 C9 49.0(3)
C6 C7 C8 C9 -65.3(2)
C12 C8 C9 C10 -40.4(2)
C7 C8 C9 C10 65.7(2)
O1 C4 C10 C11 -161.77(17)
C5 C4 C10 C11 -38.4(2)
O1 C4 C10 C9 -50.9(2)
C5 C4 C10 C9 72.5(2)
C8 C9 C10 C4 -105.5(2)
C8 C9 C10 C11 7.1(2)
C4 C10 C11 C12 146.96(18)
C9 C10 C11 C12 28.4(2)
C4 C10 C11 C6 39.74(19)
C9 C10 C11 C6 -78.80(19)
C5 C6 C11 C12 -134.75(18)
C7 C6 C11 C12 -28.3(2)
C5 C6 C11 C10 -26.9(2)
C7 C6 C11 C10 79.58(18)
C9 C8 C12 C11 56.0(2)
C7 C8 C12 C11 -57.0(2)
C10 C11 C12 C8 -52.0(2)
C6 C11 C12 C8 52.6(2)
